data_7129038
loop_
_publ_author_name
'Hodson, Luke'
'Visagie, Kevin J.'
'Smith, Michael-Phillip'
'Loots, Leigh'
'Kuter, David'
'Snayer, Tr\'egen M'
'Arnott, Gareth E.'

_publ_section_title
;
 Facile synthesis of a <i>C</i><sub>4</sub>-symmetrical inherently chiral
 calix[4]arene.
;
_journal_issue 84
_journal_name_full 'Chemical communications (Cambridge, England)'
_journal_page_first 11045
_journal_page_last 11048
_journal_paper_doi 10.1039/d1cc04607a
_journal_volume 57
_journal_year 2021
_chemical_formula_moiety 'C60 H80 Br4 N4 O12, C H3 O'
_chemical_formula_sum 'C61 H83 Br4 N4 O13'
_chemical_formula_weight 1399.95
_space_group_crystal_system monoclinic
_space_group_IT_number 14
_space_group_name_Hall '-P 2yn'
_space_group_name_H-M_alt 'P 1 21/n 1'
_atom_sites_solution_hydrogens mixed
_atom_sites_solution_primary dual-space
_atom_sites_solution_secondary difmap
_audit_creation_method SHELXL-2018/3
_audit_update_record
;
2021-08-19 deposited with the CCDC.	2021-09-29 downloaded from the CCDC.
;
_cell_angle_alpha 90
_cell_angle_beta 94.935(3)
_cell_angle_gamma 90
_cell_formula_units_Z 4
_cell_length_a 13.982(2)
_cell_length_b 23.272(4)
_cell_length_c 20.029(3)
_cell_measurement_reflns_used 9162
_cell_measurement_temperature 100(2)
_cell_measurement_theta_max 23.09
_cell_measurement_theta_min 2.28
_cell_volume 6493.1(17)
_computing_cell_refinement 'SAINT V8.40A (Bruker, 2018)'
_computing_data_collection 'APEX3 (Bruker, 2018)'
_computing_data_reduction 'SAINT V8.40A (Bruker, 2018)'
_computing_molecular_graphics 'X-Seed (Barbour, 2001; Atwood & Barbour, 2003)'
_computing_structure_refinement 'SHELXL-2018/3 (Sheldrick, 2018)'
_computing_structure_solution 'SHELXT 2018/2 (Sheldrick, 2018)'
_diffrn_ambient_temperature 100(2)
_diffrn_measured_fraction_theta_full 1.000
_diffrn_measured_fraction_theta_max 0.990
_diffrn_measurement_device_type 'Bruker APEX II DUO CCD'
_diffrn_measurement_method '\f and w\ scans'
_diffrn_radiation_type MoK\a
_diffrn_radiation_wavelength 0.71073
_diffrn_reflns_av_R_equivalents 0.1094
_diffrn_reflns_av_unetI/netI 0.0678
_diffrn_reflns_Laue_measured_fraction_full 1.000
_diffrn_reflns_Laue_measured_fraction_max 0.990
_diffrn_reflns_limit_h_max 18
_diffrn_reflns_limit_h_min -18
_diffrn_reflns_limit_k_max 30
_diffrn_reflns_limit_k_min -30
_diffrn_reflns_limit_l_max 26
_diffrn_reflns_limit_l_min -26
_diffrn_reflns_number 145346
_diffrn_reflns_point_group_measured_fraction_full 1.000
_diffrn_reflns_point_group_measured_fraction_max 0.990
_diffrn_reflns_theta_full 25.242
_diffrn_reflns_theta_max 27.692
_diffrn_reflns_theta_min 1.344
_diffrn_source 'microfocus sealed tube'
_diffrn_standards_number 0
_exptl_absorpt_coefficient_mu 2.541
_exptl_absorpt_correction_T_max 1.000
_exptl_absorpt_correction_T_min 0.351
_exptl_absorpt_correction_type multi-scan
_exptl_absorpt_process_details 'SADABS, 2016/2'
_exptl_crystal_colour Colourless
_exptl_crystal_density_diffrn 1.432
_exptl_crystal_description lath
_exptl_crystal_F_000 2884
_exptl_crystal_size_max 0.211
_exptl_crystal_size_mid 0.084
_exptl_crystal_size_min 0.073
_refine_diff_density_max 1.298
_refine_diff_density_min -0.860
_refine_diff_density_rms 0.094
_refine_ls_extinction_method none
_refine_ls_goodness_of_fit_ref 1.014
_refine_ls_hydrogen_treatment mixed
_refine_ls_matrix_type full
_refine_ls_number_parameters 811
_refine_ls_number_reflns 15072
_refine_ls_number_restraints 0
_refine_ls_restrained_S_all 1.014
_refine_ls_R_factor_all 0.0811
_refine_ls_R_factor_gt 0.0462
_refine_ls_shift/su_max 0.001
_refine_ls_shift/su_mean 0.000
_refine_ls_structure_factor_coef Fsqd
_refine_ls_weighting_details 'w=1/[\s^2^(Fo^2^)+(0.0184P)^2^+16.0409P] where P=(Fo^2^+2Fc^2^)/3'
_refine_ls_weighting_scheme calc
_refine_ls_wR_factor_gt 0.0958
_refine_ls_wR_factor_ref 0.1102
_reflns_Friedel_coverage 0.000
_reflns_number_gt 10703
_reflns_number_total 15072
_reflns_threshold_expression 'I > 2\s(I)'
_cod_data_source_file d1cc04607a2.cif
_cod_data_source_block 3b
_cod_depositor_comments 'Adding full bibliography for 7129038.cif.'
_cod_original_cell_volume 6493.3(17)
_cod_original_sg_symbol_H-M 'P 21/n'
_cod_database_code 7129038
_shelx_shelxl_version_number 2018/3
_shelx_space_group_comment
;
The symmetry employed for this shelxl refinement is uniquely defined
by the following loop, which should always be used as a source of
symmetry information in preference to the above space-group names.
They are only intended as comments.
;

loop_
_space_group_symop_operation_xyz
'x, y, z'
'-x+1/2, y+1/2, -z+1/2'
'-x, -y, -z'
'x-1/2, -y-1/2, z-1/2'

loop_
_atom_site_label
_atom_site_type_symbol
_atom_site_fract_x
_atom_site_fract_y
_atom_site_fract_z
_atom_site_U_iso_or_equiv
_atom_site_adp_type
_atom_site_occupancy
_atom_site_site_symmetry_order
_atom_site_calc_flag
_atom_site_refinement_flags_posn
_atom_site_refinement_flags_adp
_atom_site_refinement_flags_occupancy
_atom_site_disorder_assembly
_atom_site_disorder_group
Br1 Br 0.32230(3) 0.44705(2) 0.47876(2) 0.02489(9) Uani 1 1 d . . . . .
Br2 Br 0.73171(3) 0.24046(2) 0.33426(2) 0.02875(9) Uani 1 1 d . . . . .
Br4 Br 0.25073(3) 0.23030(2) 0.30479(2) 0.03001(10) Uani 1 1 d . . . . .
Br3 Br 0.66472(3) 0.19277(2) 0.03355(2) 0.03834(11) Uani 1 1 d . . . . .
O12 O 0.34260(16) 0.34575(9) 0.09365(11) 0.0183(5) Uani 1 1 d . . . . .
O9 O 0.38785(16) 0.40916(9) 0.22846(11) 0.0203(5) Uani 1 1 d . . . . .
O11 O 0.58221(16) 0.37167(9) 0.17607(12) 0.0207(5) Uani 1 1 d . . . . .
O2 O 0.00041(17) 0.40543(11) 0.47775(12) 0.0261(6) Uani 1 1 d . . . . .
O6 O 0.45037(18) 0.06932(10) 0.29105(12) 0.0256(5) Uani 1 1 d . . . . .
O8 O 0.98147(16) 0.15745(10) 0.10467(12) 0.0247(5) Uani 1 1 d . . . . .
O1 O -0.01246(17) 0.36696(11) 0.37228(12) 0.0266(6) Uani 1 1 d . . . . .
O3 O 0.43582(19) 0.26214(11) 0.47430(12) 0.0300(6) Uani 1 1 d . . . . .
O10 O 0.63076(19) 0.45658(10) 0.29453(14) 0.0322(6) Uani 1 1 d . . . . .
O4 O 0.46917(19) 0.16986(10) 0.44411(12) 0.0276(6) Uani 1 1 d . . . . .
O7 O 0.98240(19) 0.21975(13) 0.19275(14) 0.0378(7) Uani 1 1 d . . . . .
O5 O 0.54882(19) 0.11623(11) 0.22429(16) 0.0396(7) Uani 1 1 d . . . . .
N1 N 0.1289(2) 0.40198(13) 0.42390(15) 0.0228(6) Uani 1 1 d . . . . .
N2 N 0.5415(2) 0.24119(13) 0.39641(16) 0.0262(7) Uani 1 1 d . . . . .
N4 N 0.4208(2) 0.16051(13) 0.26660(16) 0.0266(7) Uani 1 1 d . . . . .
C24 C 0.3306(2) 0.24691(14) 0.23447(17) 0.0193(7) Uani 1 1 d . . . . .
C25 C 0.3667(2) 0.30260(13) 0.14009(16) 0.0166(6) Uani 1 1 d . . . . .
N3 N 0.8538(2) 0.20936(16) 0.11495(19) 0.0362(9) Uani 1 1 d . . . . .
C1 C 0.3076(2) 0.29355(13) 0.19210(16) 0.0166(6) Uani 1 1 d . . . . .
C7 C 0.3526(2) 0.42459(13) 0.34140(17) 0.0183(7) Uani 1 1 d . . . . .
C23 C 0.4087(2) 0.21032(13) 0.22663(17) 0.0191(7) Uani 1 1 d . . . . .
C10 C 0.5041(2) 0.34338(14) 0.37902(16) 0.0201(7) Uani 1 1 d . . . . .
H10 H 0.446571 0.338602 0.400453 0.024 Uiso 1 1 calc R U . . .
C19 C 0.6237(2) 0.28850(14) 0.11601(17) 0.0199(7) Uani 1 1 d . . . . .
C26 C 0.6497(2) 0.32993(14) 0.16500(16) 0.0185(7) Uani 1 1 d . . . . .
C6 C 0.2865(2) 0.42120(13) 0.38929(17) 0.0191(7) Uani 1 1 d . . . . .
C8 C 0.4543(2) 0.44613(14) 0.35530(17) 0.0202(7) Uani 1 1 d . . . . .
H8A H 0.461380 0.464861 0.399828 0.024 Uiso 1 1 calc R U . . .
H8B H 0.467780 0.475190 0.321259 0.024 Uiso 1 1 calc R U . . .
C3 C 0.2406(2) 0.37043(14) 0.26485(17) 0.0193(7) Uani 1 1 d . . . . .
C29 C 0.0331(2) 0.38903(14) 0.41939(17) 0.0209(7) Uani 1 1 d . . . . .
C21 C 0.4504(2) 0.27123(14) 0.13544(16) 0.0182(7) Uani 1 1 d . . . . .
C28 C 0.3251(2) 0.40224(13) 0.27749(16) 0.0184(7) Uani 1 1 d . . . . .
C4 C 0.1748(2) 0.37027(14) 0.31339(17) 0.0198(7) Uani 1 1 d . . . . .
H4 H 0.115217 0.350997 0.304403 0.024 Uiso 1 1 calc R U . . .
C5 C 0.1947(2) 0.39773(14) 0.37465(17) 0.0203(7) Uani 1 1 d . . . . .
C15 C 0.7362(2) 0.32722(14) 0.20526(16) 0.0193(7) Uani 1 1 d . . . . .
C27 C 0.6100(2) 0.40409(14) 0.32268(17) 0.0194(7) Uani 1 1 d . . . . .
C9 C 0.5260(2) 0.39729(14) 0.35379(16) 0.0172(7) Uani 1 1 d . . . . .
C2 C 0.2237(2) 0.33397(14) 0.20205(17) 0.0205(7) Uani 1 1 d . . . . .
H2A H 0.213398 0.359560 0.162595 0.025 Uiso 1 1 calc R U . . .
H2B H 0.164676 0.310928 0.204841 0.025 Uiso 1 1 calc R U . . .
C13 C 0.6713(2) 0.35732(14) 0.31261(16) 0.0193(7) Uani 1 1 d . . . . .
C14 C 0.7537(2) 0.36300(15) 0.26848(17) 0.0212(7) Uani 1 1 d . . . . .
H14A H 0.761306 0.403846 0.256157 0.025 Uiso 1 1 calc R U . . .
H14B H 0.813972 0.350307 0.293749 0.025 Uiso 1 1 calc R U . . .
C20 C 0.5208(2) 0.28745(15) 0.08444(16) 0.0204(7) Uani 1 1 d . . . . .
H20A H 0.515490 0.259370 0.047177 0.024 Uiso 1 1 calc R U . . .
H20B H 0.503829 0.325818 0.065633 0.024 Uiso 1 1 calc R U . . .
C12 C 0.6479(2) 0.30474(14) 0.34071(16) 0.0196(7) Uani 1 1 d . . . . .
C11 C 0.5643(2) 0.29679(14) 0.37347(16) 0.0208(7) Uani 1 1 d . . . . .
C39 C 0.9436(3) 0.19800(15) 0.14267(18) 0.0251(8) Uani 1 1 d . . . . .
C45 C 0.5003(3) 0.01336(14) 0.28806(18) 0.0244(8) Uani 1 1 d . . . . .
C44 C 0.4804(3) 0.11506(14) 0.25669(18) 0.0234(7) Uani 1 1 d . . . . .
C16 C 0.8047(2) 0.28713(15) 0.18848(17) 0.0240(7) Uani 1 1 d . . . . .
H16 H 0.865639 0.286263 0.213456 0.029 Uiso 1 1 calc R U . . .
C22 C 0.4705(2) 0.22475(14) 0.17855(16) 0.0205(7) Uani 1 1 d . . . . .
H22 H 0.527048 0.202766 0.174933 0.025 Uiso 1 1 calc R U . . .
C34 C 0.4769(3) 0.22789(15) 0.44178(18) 0.0251(8) Uani 1 1 d . . . . .
C40 C 1.0857(2) 0.14627(14) 0.10907(18) 0.0227(7) Uani 1 1 d . . . . .
C17 C 0.7856(2) 0.24850(16) 0.13597(19) 0.0258(8) Uani 1 1 d . . . . .
C18 C 0.6932(3) 0.24881(16) 0.10251(18) 0.0250(8) Uani 1 1 d . . . . .
C49 C 0.3561(3) 0.45105(15) 0.17840(18) 0.0250(8) Uani 1 1 d . . . . .
H49A H 0.287349 0.444354 0.164520 0.030 Uiso 1 1 calc R U . . .
H49B H 0.392295 0.445365 0.138549 0.030 Uiso 1 1 calc R U . . .
C35 C 0.4108(3) 0.14306(16) 0.49400(19) 0.0296(8) Uani 1 1 d . . . . .
C43 C 1.0935(3) 0.10334(16) 0.0529(2) 0.0298(8) Uani 1 1 d . . . . .
H43A H 1.054734 0.069354 0.061054 0.045 Uiso 1 1 calc R U . . .
H43B H 1.160699 0.091981 0.051259 0.045 Uiso 1 1 calc R U . . .
H43C H 1.069950 0.120920 0.010177 0.045 Uiso 1 1 calc R U . . .
C50 C 0.3690(3) 0.51261(15) 0.20197(19) 0.0291(8) Uani 1 1 d . . . . .
H50A H 0.437889 0.520026 0.214489 0.035 Uiso 1 1 calc R U . . .
H50B H 0.333948 0.518438 0.242350 0.035 Uiso 1 1 calc R U . . .
C30 C -0.1013(2) 0.39961(16) 0.49079(18) 0.0262(8) Uani 1 1 d . . . . .
C42 C 1.1382(3) 0.20133(15) 0.0957(2) 0.0310(9) Uani 1 1 d . . . . .
H42A H 1.114517 0.216509 0.051708 0.046 Uiso 1 1 calc R U . . .
H42B H 1.207129 0.193576 0.096320 0.046 Uiso 1 1 calc R U . . .
H42C H 1.126866 0.229615 0.130413 0.046 Uiso 1 1 calc R U . . .
C58 C 0.2939(3) 0.32357(16) 0.03275(18) 0.0322(9) Uani 1 1 d . . . . .
H58A H 0.232742 0.305243 0.042433 0.039 Uiso 1 1 calc R U . . .
H58B H 0.334360 0.294289 0.012930 0.039 Uiso 1 1 calc R U . . .
C55 C 0.6050(3) 0.42738(15) 0.1502(2) 0.0321(9) Uani 1 1 d . . . . .
H55A H 0.673967 0.435198 0.161935 0.039 Uiso 1 1 calc R U . . .
H55B H 0.567886 0.456876 0.172506 0.039 Uiso 1 1 calc R U . . .
C46 C 0.4387(3) -0.02633(16) 0.3257(2) 0.0367(10) Uani 1 1 d . . . . .
H46A H 0.437957 -0.012988 0.372101 0.055 Uiso 1 1 calc R U . . .
H46B H 0.465088 -0.065337 0.325477 0.055 Uiso 1 1 calc R U . . .
H46C H 0.373125 -0.026440 0.304126 0.055 Uiso 1 1 calc R U . . .
C59 C 0.2746(3) 0.37255(17) -0.01549(19) 0.0385(10) Uani 1 1 d . . . . .
H59A H 0.336085 0.391619 -0.022825 0.046 Uiso 1 1 calc R U . . .
H59B H 0.247406 0.357037 -0.059086 0.046 Uiso 1 1 calc R U . . .
C56 C 0.5842(3) 0.43337(17) 0.0755(2) 0.0358(9) Uani 1 1 d . . . . .
H56A H 0.515266 0.425915 0.062857 0.043 Uiso 1 1 calc R U . . .
H56B H 0.622224 0.404934 0.052295 0.043 Uiso 1 1 calc R U . . .
C31 C -0.1313(3) 0.33696(17) 0.4871(2) 0.0354(9) Uani 1 1 d . . . . .
H31A H -0.125658 0.322416 0.441691 0.053 Uiso 1 1 calc R U . . .
H31B H -0.197995 0.333447 0.498080 0.053 Uiso 1 1 calc R U . . .
H31C H -0.089542 0.314547 0.519155 0.053 Uiso 1 1 calc R U . . .
C37 C 0.4544(3) 0.15700(17) 0.56396(19) 0.0347(9) Uani 1 1 d . . . . .
H37A H 0.522450 0.146340 0.568018 0.052 Uiso 1 1 calc R U . . .
H37B H 0.420747 0.135409 0.596827 0.052 Uiso 1 1 calc R U . . .
H37C H 0.448202 0.198271 0.572308 0.052 Uiso 1 1 calc R U . . .
C38 C 0.4207(3) 0.07917(16) 0.4786(2) 0.0375(10) Uani 1 1 d . . . . .
H38A H 0.398171 0.071980 0.431611 0.056 Uiso 1 1 calc R U . . .
H38B H 0.382073 0.056743 0.507749 0.056 Uiso 1 1 calc R U . . .
H38C H 0.488216 0.067805 0.486396 0.056 Uiso 1 1 calc R U . . .
C33 C -0.1622(3) 0.43633(17) 0.4412(2) 0.0331(9) Uani 1 1 d . . . . .
H33A H -0.138312 0.475936 0.443231 0.050 Uiso 1 1 calc R U . . .
H33B H -0.229020 0.435679 0.452480 0.050 Uiso 1 1 calc R U . . .
H33C H -0.158627 0.421126 0.395872 0.050 Uiso 1 1 calc R U . . .
C36 C 0.3062(3) 0.16098(19) 0.4820(2) 0.0380(10) Uani 1 1 d . . . . .
H36A H 0.300419 0.202255 0.490437 0.057 Uiso 1 1 calc R U . . .
H36B H 0.267768 0.139586 0.512273 0.057 Uiso 1 1 calc R U . . .
H36C H 0.282839 0.152633 0.435433 0.057 Uiso 1 1 calc R U . . .
C32 C -0.1012(3) 0.4229(2) 0.5614(2) 0.0396(10) Uani 1 1 d . . . . .
H32A H -0.059394 0.399124 0.591900 0.059 Uiso 1 1 calc R U . . .
H32B H -0.166690 0.422093 0.575316 0.059 Uiso 1 1 calc R U . . .
H32C H -0.077495 0.462538 0.562586 0.059 Uiso 1 1 calc R U . . .
C48 C 0.5017(3) -0.00631(17) 0.2156(2) 0.0395(10) Uani 1 1 d . . . . .
H48A H 0.436426 -0.005229 0.193554 0.059 Uiso 1 1 calc R U . . .
H48B H 0.526591 -0.045651 0.214639 0.059 Uiso 1 1 calc R U . . .
H48C H 0.543143 0.019292 0.192016 0.059 Uiso 1 1 calc R U . . .
C41 C 1.1176(3) 0.1195(2) 0.1760(2) 0.0413(10) Uani 1 1 d . . . . .
H41A H 1.111290 0.147634 0.211696 0.062 Uiso 1 1 calc R U . . .
H41B H 1.184766 0.107394 0.176278 0.062 Uiso 1 1 calc R U . . .
H41C H 1.077360 0.085956 0.183361 0.062 Uiso 1 1 calc R U . . .
C51 C 0.3320(4) 0.55510(18) 0.1479(2) 0.0462(12) Uani 1 1 d . . . . .
H51A H 0.365768 0.549006 0.107588 0.069 Uiso 1 1 calc R U . . .
H51B H 0.343348 0.594417 0.164181 0.069 Uiso 1 1 calc R U . . .
H51C H 0.262966 0.549183 0.137076 0.069 Uiso 1 1 calc R U . . .
C47 C 0.6008(3) 0.01869(19) 0.3232(2) 0.0459(11) Uani 1 1 d . . . . .
H47A H 0.638333 0.045790 0.298615 0.069 Uiso 1 1 calc R U . . .
H47B H 0.632121 -0.019014 0.324622 0.069 Uiso 1 1 calc R U . . .
H47C H 0.596631 0.032713 0.368993 0.069 Uiso 1 1 calc R U . . .
C60 C 0.2067(3) 0.4163(2) 0.0084(3) 0.0535(13) Uani 1 1 d . . . . .
H60A H 0.146956 0.397423 0.018287 0.080 Uiso 1 1 calc R U . . .
H60B H 0.192816 0.445375 -0.026524 0.080 Uiso 1 1 calc R U . . .
H60C H 0.236103 0.434868 0.049072 0.080 Uiso 1 1 calc R U . . .
C57 C 0.6101(4) 0.4944(2) 0.0543(3) 0.0607(15) Uani 1 1 d . . . . .
H57A H 0.569162 0.522240 0.075025 0.091 Uiso 1 1 calc R U . . .
H57B H 0.600117 0.497751 0.005394 0.091 Uiso 1 1 calc R U . . .
H57C H 0.677544 0.502229 0.068839 0.091 Uiso 1 1 calc R U . . .
C52 C 0.6504(6) 0.5050(3) 0.3477(4) 0.0234(16) Uani 0.611(10) 1 d . . P A 1
H52A H 0.589173 0.523874 0.356333 0.028 Uiso 0.611(10) 1 calc R U P A 1
H52B H 0.678474 0.488115 0.390353 0.028 Uiso 0.611(10) 1 calc R U P A 1
C61 C 1.0042(4) 0.2057(3) 0.3781(3) 0.0753(18) Uani 1 1 d . . . B 1
H61A H 1.002851 0.246442 0.365597 0.113 Uiso 1 1 calc R U . B 1
H61B H 1.070967 0.192649 0.384954 0.113 Uiso 1 1 calc R U . B 1
H61C H 0.972912 0.200643 0.419645 0.113 Uiso 1 1 calc R U . B 1
C54 C 0.6812(6) 0.5788(4) 0.2607(4) 0.046(2) Uani 0.611(10) 1 d . . P A 1
H54A H 0.669175 0.550604 0.224589 0.068 Uiso 0.611(10) 1 calc R U P A 1
H54B H 0.729023 0.606728 0.248160 0.068 Uiso 0.611(10) 1 calc R U P A 1
H54C H 0.621346 0.598811 0.267977 0.068 Uiso 0.611(10) 1 calc R U P A 1
C53 C 0.7180(5) 0.5488(3) 0.3235(4) 0.033(2) Uani 0.611(10) 1 d . . P A 1
H53A H 0.731914 0.577794 0.359179 0.040 Uiso 0.611(10) 1 calc R U P A 1
H53B H 0.779210 0.529480 0.315844 0.040 Uiso 0.611(10) 1 calc R U P A 1
C54A C 0.7250(8) 0.6002(4) 0.3168(6) 0.039(3) Uani 0.389(10) 1 d . . P A 2
H54D H 0.703744 0.607275 0.361412 0.058 Uiso 0.389(10) 1 calc R U P A 2
H54E H 0.717728 0.635361 0.289972 0.058 Uiso 0.389(10) 1 calc R U P A 2
H54F H 0.792557 0.588457 0.321026 0.058 Uiso 0.389(10) 1 calc R U P A 2
O13 O 0.954(2) 0.1725(4) 0.3254(4) 0.097(6) Uani 0.71(5) 1 d . . P B 1
C52A C 0.6736(9) 0.4973(5) 0.3226(7) 0.026(3) Uani 0.389(10) 1 d . . P A 2
H52C H 0.742583 0.487576 0.330675 0.032 Uiso 0.389(10) 1 calc R U P A 2
H52D H 0.648369 0.503815 0.366653 0.032 Uiso 0.389(10) 1 calc R U P A 2
C53A C 0.6634(8) 0.5519(5) 0.2820(6) 0.029(3) Uani 0.389(10) 1 d . . P A 2
H53C H 0.595173 0.563841 0.277130 0.035 Uiso 0.389(10) 1 calc R U P A 2
H53D H 0.684147 0.544989 0.236671 0.035 Uiso 0.389(10) 1 calc R U P A 2
O14 O 1.021(3) 0.1724(9) 0.3271(8) 0.060(9) Uani 0.29(5) 1 d . . P B 2
H2 H 0.376(3) 0.1555(15) 0.2924(18) 0.017(9) Uiso 1 1 d . . . . .
H5 H 0.150(3) 0.4215(18) 0.460(2) 0.038(12) Uiso 1 1 d . . . . .
H11 H 0.571(4) 0.213(2) 0.383(3) 0.067(17) Uiso 1 1 d . . . . .
H14 H 0.840(3) 0.193(2) 0.082(2) 0.044(14) Uiso 1 1 d . . . . .

loop_
_atom_site_aniso_label
_atom_site_aniso_U_11
_atom_site_aniso_U_22
_atom_site_aniso_U_33
_atom_site_aniso_U_23
_atom_site_aniso_U_13
_atom_site_aniso_U_12
Br1 0.02438(18) 0.02757(18) 0.02297(17) -0.00399(14) 0.00350(14) -0.00209(15)
Br2 0.0306(2) 0.02385(18) 0.0330(2) 0.00642(15) 0.01000(16) 0.01098(15)
Br4 0.0345(2) 0.02255(18) 0.0357(2) 0.00652(15) 0.01892(17) 0.00475(15)
Br3 0.0258(2) 0.0419(2) 0.0460(2) -0.02162(19) -0.00429(17) 0.00777(17)
O12 0.0185(12) 0.0159(11) 0.0198(11) 0.0001(9) -0.0015(9) -0.0005(9)
O9 0.0209(12) 0.0178(11) 0.0231(12) -0.0018(9) 0.0077(10) 0.0007(9)
O11 0.0166(12) 0.0163(11) 0.0292(13) 0.0011(10) 0.0019(10) 0.0013(9)
O2 0.0183(12) 0.0383(15) 0.0223(12) -0.0013(11) 0.0055(10) 0.0025(11)
O6 0.0284(14) 0.0163(12) 0.0332(14) 0.0035(10) 0.0098(11) 0.0030(10)
O8 0.0175(12) 0.0233(12) 0.0339(14) -0.0047(11) 0.0062(11) 0.0047(10)
O1 0.0210(13) 0.0318(14) 0.0275(13) -0.0043(11) 0.0047(11) -0.0012(11)
O3 0.0389(16) 0.0241(13) 0.0288(14) 0.0015(11) 0.0138(12) 0.0005(12)
O10 0.0313(15) 0.0190(13) 0.0488(16) 0.0112(12) 0.0187(13) 0.0035(11)
O4 0.0361(15) 0.0188(12) 0.0295(14) 0.0029(10) 0.0119(12) -0.0026(11)
O7 0.0298(15) 0.0501(18) 0.0322(15) -0.0116(13) -0.0056(12) 0.0160(13)
O5 0.0288(15) 0.0283(14) 0.065(2) 0.0142(14) 0.0205(14) 0.0076(12)
N1 0.0208(15) 0.0268(16) 0.0214(15) -0.0042(13) 0.0052(12) -0.0011(13)
N2 0.0330(18) 0.0170(15) 0.0307(17) 0.0018(13) 0.0138(14) 0.0019(13)
N4 0.0307(18) 0.0202(15) 0.0303(17) 0.0053(13) 0.0117(15) 0.0082(13)
C24 0.0181(17) 0.0175(16) 0.0230(17) -0.0043(13) 0.0053(14) -0.0018(13)
C25 0.0182(16) 0.0139(15) 0.0169(15) -0.0027(12) -0.0023(13) -0.0021(13)
N3 0.0228(17) 0.046(2) 0.039(2) -0.0194(18) -0.0020(15) 0.0105(15)
C1 0.0155(16) 0.0145(15) 0.0193(16) -0.0043(13) -0.0006(13) -0.0020(12)
C7 0.0187(17) 0.0110(15) 0.0254(17) -0.0003(13) 0.0028(14) 0.0023(13)
C23 0.0204(17) 0.0139(15) 0.0227(17) -0.0021(13) 0.0005(14) 0.0027(13)
C10 0.0212(17) 0.0200(16) 0.0198(16) -0.0022(13) 0.0053(14) -0.0002(14)
C19 0.0164(16) 0.0213(17) 0.0228(17) 0.0035(14) 0.0064(14) 0.0006(13)
C26 0.0156(16) 0.0173(16) 0.0235(17) 0.0044(13) 0.0075(13) -0.0005(13)
C6 0.0201(17) 0.0131(15) 0.0243(17) 0.0002(13) 0.0027(14) 0.0042(13)
C8 0.0215(17) 0.0156(16) 0.0240(17) -0.0035(13) 0.0042(14) 0.0015(13)
C3 0.0165(16) 0.0161(16) 0.0251(17) -0.0009(13) 0.0003(13) 0.0035(13)
C29 0.0170(17) 0.0187(17) 0.0274(18) 0.0039(14) 0.0052(14) 0.0034(13)
C21 0.0178(16) 0.0177(16) 0.0189(16) -0.0054(13) -0.0006(13) -0.0027(13)
C28 0.0183(17) 0.0136(15) 0.0240(17) -0.0016(13) 0.0060(14) 0.0043(13)
C4 0.0150(16) 0.0188(16) 0.0259(18) 0.0014(14) 0.0027(13) 0.0006(13)
C5 0.0180(17) 0.0187(16) 0.0245(17) 0.0015(14) 0.0046(14) 0.0031(13)
C15 0.0164(17) 0.0195(16) 0.0227(17) 0.0023(13) 0.0049(13) -0.0014(13)
C27 0.0173(17) 0.0182(16) 0.0223(17) 0.0032(13) -0.0002(13) 0.0000(13)
C9 0.0167(16) 0.0178(16) 0.0169(15) -0.0021(13) -0.0002(13) -0.0027(13)
C2 0.0169(17) 0.0189(16) 0.0261(18) -0.0006(14) 0.0040(14) 0.0005(13)
C13 0.0140(16) 0.0240(17) 0.0197(16) 0.0003(14) -0.0005(13) -0.0007(13)
C14 0.0144(16) 0.0206(17) 0.0285(18) 0.0020(14) 0.0018(14) 0.0011(13)
C20 0.0179(17) 0.0233(17) 0.0201(17) -0.0005(14) 0.0025(13) 0.0014(14)
C12 0.0183(17) 0.0202(17) 0.0200(16) 0.0004(13) -0.0008(13) 0.0046(13)
C11 0.0248(18) 0.0179(16) 0.0200(17) 0.0014(13) 0.0040(14) -0.0024(14)
C39 0.0234(19) 0.0266(19) 0.0260(19) 0.0013(15) 0.0066(15) 0.0062(15)
C45 0.0280(19) 0.0159(16) 0.0293(19) 0.0020(14) 0.0025(15) 0.0060(14)
C44 0.0246(19) 0.0159(16) 0.0295(19) 0.0011(14) 0.0021(15) 0.0004(14)
C16 0.0153(17) 0.0320(19) 0.0253(18) -0.0003(15) 0.0052(14) 0.0021(15)
C22 0.0205(17) 0.0183(16) 0.0228(17) -0.0037(14) 0.0026(14) 0.0024(13)
C34 0.0282(19) 0.0223(18) 0.0248(18) -0.0006(15) 0.0025(15) -0.0015(15)
C40 0.0161(17) 0.0189(17) 0.0334(19) 0.0018(15) 0.0039(15) 0.0061(13)
C17 0.0177(18) 0.0286(19) 0.031(2) -0.0020(16) 0.0052(15) 0.0049(15)
C18 0.0197(18) 0.0295(19) 0.0263(18) -0.0043(15) 0.0047(15) 0.0010(15)
C49 0.0262(19) 0.0233(18) 0.0265(18) -0.0020(15) 0.0086(15) -0.0057(15)
C35 0.035(2) 0.0261(19) 0.0290(19) 0.0050(16) 0.0094(17) -0.0059(16)
C43 0.0219(19) 0.0241(19) 0.044(2) -0.0071(17) 0.0073(17) 0.0026(15)
C50 0.036(2) 0.0232(18) 0.0289(19) -0.0029(15) 0.0050(17) -0.0062(16)
C30 0.0173(18) 0.035(2) 0.0268(19) -0.0014(16) 0.0055(15) 0.0041(15)
C42 0.0238(19) 0.0223(18) 0.047(2) -0.0038(17) 0.0042(17) -0.0035(15)
C58 0.047(2) 0.0235(19) 0.0238(19) -0.0001(15) -0.0121(17) -0.0075(17)
C55 0.028(2) 0.0186(18) 0.049(2) 0.0105(17) -0.0026(18) -0.0027(15)
C46 0.046(3) 0.0189(18) 0.046(2) 0.0069(17) 0.010(2) 0.0065(17)
C59 0.061(3) 0.027(2) 0.025(2) 0.0029(16) -0.0104(19) -0.005(2)
C56 0.032(2) 0.031(2) 0.045(2) 0.0132(18) 0.0046(19) 0.0031(17)
C31 0.027(2) 0.038(2) 0.042(2) 0.0044(19) 0.0119(18) -0.0009(18)
C37 0.045(2) 0.031(2) 0.029(2) 0.0054(17) 0.0050(18) -0.0012(18)
C38 0.047(3) 0.025(2) 0.041(2) 0.0024(18) 0.009(2) -0.0094(18)
C33 0.029(2) 0.037(2) 0.033(2) 0.0011(17) 0.0011(17) 0.0102(17)
C36 0.034(2) 0.040(2) 0.041(2) 0.0055(19) 0.0079(19) -0.0097(19)
C32 0.030(2) 0.062(3) 0.028(2) -0.008(2) 0.0074(17) 0.001(2)
C48 0.059(3) 0.025(2) 0.035(2) -0.0020(17) 0.009(2) 0.0051(19)
C41 0.039(2) 0.045(3) 0.039(2) 0.012(2) 0.0004(19) 0.014(2)
C51 0.073(3) 0.024(2) 0.040(2) 0.0050(18) -0.005(2) -0.008(2)
C47 0.039(3) 0.039(2) 0.057(3) 0.007(2) -0.011(2) 0.007(2)
C60 0.038(3) 0.057(3) 0.064(3) 0.027(3) -0.004(2) 0.010(2)
C57 0.056(3) 0.048(3) 0.076(4) 0.036(3) -0.007(3) -0.015(2)
C52 0.022(4) 0.020(3) 0.028(4) -0.005(3) 0.002(3) -0.005(3)
C61 0.073(4) 0.094(5) 0.062(4) -0.009(3) 0.023(3) 0.023(4)
C54 0.056(5) 0.022(4) 0.060(6) 0.000(4) 0.013(4) -0.001(4)
C53 0.028(4) 0.026(4) 0.047(4) -0.008(3) 0.008(3) -0.012(3)
C54A 0.044(7) 0.021(5) 0.053(7) -0.013(5) 0.017(5) -0.018(5)
O13 0.15(2) 0.076(5) 0.064(4) -0.013(4) 0.009(6) 0.004(7)
C52A 0.022(6) 0.025(6) 0.035(7) -0.001(5) 0.014(5) -0.006(5)
C53A 0.025(6) 0.014(5) 0.046(7) -0.003(5) -0.003(5) -0.005(4)
O14 0.08(2) 0.063(9) 0.034(7) 0.001(6) 0.005(8) 0.034(10)

loop_
_atom_type_symbol
_atom_type_description
_atom_type_scat_dispersion_real
_atom_type_scat_dispersion_imag
_atom_type_scat_source
C C 0.0033 0.0016 'International Tables Vol C Tables 4.2.6.8 and 6.1.1.4'
H H 0.0000 0.0000 'International Tables Vol C Tables 4.2.6.8 and 6.1.1.4'
N N 0.0061 0.0033 'International Tables Vol C Tables 4.2.6.8 and 6.1.1.4'
O O 0.0106 0.0060 'International Tables Vol C Tables 4.2.6.8 and 6.1.1.4'
Br Br -0.2901 2.4595 'International Tables Vol C Tables 4.2.6.8 and 6.1.1.4'

loop_
_geom_angle_atom_site_label_1
_geom_angle_atom_site_label_2
_geom_angle_atom_site_label_3
_geom_angle
_geom_angle_site_symmetry_1
_geom_angle_site_symmetry_3
_geom_angle_publ_flag
C25 O12 C58 112.2(2) . . ?
C28 O9 C49 113.4(2) . . ?
C26 O11 C55 113.5(3) . . ?
C29 O2 C30 122.2(3) . . ?
C44 O6 C45 120.2(3) . . ?
C39 O8 C40 121.5(3) . . ?
C52A O10 C27 127.1(6) . . ?
C27 O10 C52 112.9(4) . . ?
C34 O4 C35 119.5(3) . . ?
C29 N1 C5 129.3(3) . . ?
C29 N1 H5 115(3) . . ?
C5 N1 H5 115(3) . . ?
C34 N2 C11 126.9(3) . . ?
C34 N2 H11 114(4) . . ?
C11 N2 H11 119(4) . . ?
C44 N4 C23 126.6(3) . . ?
C44 N4 H2 118(2) . . ?
C23 N4 H2 113(2) . . ?
C1 C24 C23 122.9(3) . . ?
C1 C24 Br4 119.1(2) . . ?
C23 C24 Br4 118.0(2) . . ?
C21 C25 O12 119.5(3) . . ?
C21 C25 C1 121.7(3) . . ?
O12 C25 C1 118.8(3) . . ?
C39 N3 C17 129.1(4) . . ?
C39 N3 H14 114(4) . . ?
C17 N3 H14 117(4) . . ?
C24 C1 C25 116.7(3) . . ?
C24 C1 C2 122.5(3) . . ?
C25 C1 C2 120.8(3) . . ?
C6 C7 C28 117.5(3) . . ?
C6 C7 C8 124.2(3) . . ?
C28 C7 C8 118.1(3) . . ?
C22 C23 C24 117.8(3) . . ?
C22 C23 N4 122.8(3) . . ?
C24 C23 N4 119.4(3) . . ?
C11 C10 C9 121.4(3) . . ?
C11 C10 H10 119.3 . . ?
C9 C10 H10 119.3 . . ?
C18 C19 C26 116.9(3) . . ?
C18 C19 C20 124.2(3) . . ?
C26 C19 C20 118.8(3) . . ?
O11 C26 C15 120.5(3) . . ?
O11 C26 C19 117.1(3) . . ?
C15 C26 C19 122.2(3) . . ?
C7 C6 C5 121.9(3) . . ?
C7 C6 Br1 119.5(3) . . ?
C5 C6 Br1 118.6(2) . . ?
C7 C8 C9 111.1(3) . . ?
C7 C8 H8A 109.4 . . ?
C9 C8 H8A 109.4 . . ?
C7 C8 H8B 109.4 . . ?
C9 C8 H8B 109.4 . . ?
H8A C8 H8B 108.0 . . ?
C4 C3 C28 118.2(3) . . ?
C4 C3 C2 120.7(3) . . ?
C28 C3 C2 120.9(3) . . ?
O1 C29 O2 127.2(3) . . ?
O1 C29 N1 126.4(3) . . ?
O2 C29 N1 106.5(3) . . ?
C25 C21 C22 119.4(3) . . ?
C25 C21 C20 120.7(3) . . ?
C22 C21 C20 119.9(3) . . ?
O9 C28 C3 120.8(3) . . ?
O9 C28 C7 117.6(3) . . ?
C3 C28 C7 121.5(3) . . ?
C5 C4 C3 121.4(3) . . ?
C5 C4 H4 119.3 . . ?
C3 C4 H4 119.3 . . ?
C4 C5 C6 118.2(3) . . ?
C4 C5 N1 123.9(3) . . ?
C6 C5 N1 117.9(3) . . ?
C26 C15 C16 117.9(3) . . ?
C26 C15 C14 121.8(3) . . ?
C16 C15 C14 120.1(3) . . ?
C9 C27 O10 119.9(3) . . ?
C9 C27 C13 121.7(3) . . ?
O10 C27 C13 118.1(3) . . ?
C27 C9 C10 119.1(3) . . ?
C27 C9 C8 120.7(3) . . ?
C10 C9 C8 120.0(3) . . ?
C3 C2 C1 112.7(3) . . ?
C3 C2 H2A 109.1 . . ?
C1 C2 H2A 109.1 . . ?
C3 C2 H2B 109.1 . . ?
C1 C2 H2B 109.1 . . ?
H2A C2 H2B 107.8 . . ?
C12 C13 C27 116.9(3) . . ?
C12 C13 C14 121.8(3) . . ?
C27 C13 C14 121.1(3) . . ?
C15 C14 C13 111.2(3) . . ?
C15 C14 H14A 109.4 . . ?
C13 C14 H14A 109.4 . . ?
C15 C14 H14B 109.4 . . ?
C13 C14 H14B 109.4 . . ?
H14A C14 H14B 108.0 . . ?
C19 C20 C21 111.5(3) . . ?
C19 C20 H20A 109.3 . . ?
C21 C20 H20A 109.3 . . ?
C19 C20 H20B 109.3 . . ?
C21 C20 H20B 109.3 . . ?
H20A C20 H20B 108.0 . . ?
C13 C12 C11 122.5(3) . . ?
C13 C12 Br2 119.5(2) . . ?
C11 C12 Br2 118.0(2) . . ?
C10 C11 C12 118.2(3) . . ?
C10 C11 N2 122.3(3) . . ?
C12 C11 N2 119.5(3) . . ?
O7 C39 O8 126.3(3) . . ?
O7 C39 N3 126.3(3) . . ?
O8 C39 N3 107.5(3) . . ?
O6 C45 C46 103.1(3) . . ?
O6 C45 C47 109.2(3) . . ?
C46 C45 C47 111.3(3) . . ?
O6 C45 C48 110.3(3) . . ?
C46 C45 C48 110.3(3) . . ?
C47 C45 C48 112.2(3) . . ?
O5 C44 O6 126.0(3) . . ?
O5 C44 N4 125.6(3) . . ?
O6 C44 N4 108.3(3) . . ?
C17 C16 C15 121.4(3) . . ?
C17 C16 H16 119.3 . . ?
C15 C16 H16 119.3 . . ?
C23 C22 C21 120.8(3) . . ?
C23 C22 H22 119.6 . . ?
C21 C22 H22 119.6 . . ?
O3 C34 O4 126.6(3) . . ?
O3 C34 N2 125.5(3) . . ?
O4 C34 N2 107.9(3) . . ?
O8 C40 C41 109.9(3) . . ?
O8 C40 C42 109.4(3) . . ?
C41 C40 C42 113.4(3) . . ?
O8 C40 C43 101.8(3) . . ?
C41 C40 C43 110.6(3) . . ?
C42 C40 C43 111.2(3) . . ?
C16 C17 C18 117.8(3) . . ?
C16 C17 N3 123.5(3) . . ?
C18 C17 N3 118.7(3) . . ?
C19 C18 C17 122.9(3) . . ?
C19 C18 Br3 119.3(3) . . ?
C17 C18 Br3 117.8(3) . . ?
O9 C49 C50 113.7(3) . . ?
O9 C49 H49A 108.8 . . ?
C50 C49 H49A 108.8 . . ?
O9 C49 H49B 108.8 . . ?
C50 C49 H49B 108.8 . . ?
H49A C49 H49B 107.7 . . ?
O4 C35 C37 109.4(3) . . ?
O4 C35 C36 110.9(3) . . ?
C37 C35 C36 113.2(3) . . ?
O4 C35 C38 102.0(3) . . ?
C37 C35 C38 111.1(3) . . ?
C36 C35 C38 109.7(3) . . ?
C40 C43 H43A 109.5 . . ?
C40 C43 H43B 109.5 . . ?
H43A C43 H43B 109.5 . . ?
C40 C43 H43C 109.5 . . ?
H43A C43 H43C 109.5 . . ?
H43B C43 H43C 109.5 . . ?
C49 C50 C51 111.6(3) . . ?
C49 C50 H50A 109.3 . . ?
C51 C50 H50A 109.3 . . ?
C49 C50 H50B 109.3 . . ?
C51 C50 H50B 109.3 . . ?
H50A C50 H50B 108.0 . . ?
O2 C30 C32 102.1(3) . . ?
O2 C30 C33 109.2(3) . . ?
C32 C30 C33 111.4(3) . . ?
O2 C30 C31 110.2(3) . . ?
C32 C30 C31 111.6(3) . . ?
C33 C30 C31 111.9(3) . . ?
C40 C42 H42A 109.5 . . ?
C40 C42 H42B 109.5 . . ?
H42A C42 H42B 109.5 . . ?
C40 C42 H42C 109.5 . . ?
H42A C42 H42C 109.5 . . ?
H42B C42 H42C 109.5 . . ?
O12 C58 C59 108.6(3) . . ?
O12 C58 H58A 110.0 . . ?
C59 C58 H58A 110.0 . . ?
O12 C58 H58B 110.0 . . ?
C59 C58 H58B 110.0 . . ?
H58A C58 H58B 108.4 . . ?
O11 C55 C56 114.3(3) . . ?
O11 C55 H55A 108.7 . . ?
C56 C55 H55A 108.7 . . ?
O11 C55 H55B 108.7 . . ?
C56 C55 H55B 108.7 . . ?
H55A C55 H55B 107.6 . . ?
C45 C46 H46A 109.5 . . ?
C45 C46 H46B 109.5 . . ?
H46A C46 H46B 109.5 . . ?
C45 C46 H46C 109.5 . . ?
H46A C46 H46C 109.5 . . ?
H46B C46 H46C 109.5 . . ?
C60 C59 C58 113.2(4) . . ?
C60 C59 H59A 108.9 . . ?
C58 C59 H59A 108.9 . . ?
C60 C59 H59B 108.9 . . ?
C58 C59 H59B 108.9 . . ?
H59A C59 H59B 107.7 . . ?
C55 C56 C57 109.3(4) . . ?
C55 C56 H56A 109.8 . . ?
C57 C56 H56A 109.8 . . ?
C55 C56 H56B 109.8 . . ?
C57 C56 H56B 109.8 . . ?
H56A C56 H56B 108.3 . . ?
C30 C31 H31A 109.5 . . ?
C30 C31 H31B 109.5 . . ?
H31A C31 H31B 109.5 . . ?
C30 C31 H31C 109.5 . . ?
H31A C31 H31C 109.5 . . ?
H31B C31 H31C 109.5 . . ?
C35 C37 H37A 109.5 . . ?
C35 C37 H37B 109.5 . . ?
H37A C37 H37B 109.5 . . ?
C35 C37 H37C 109.5 . . ?
H37A C37 H37C 109.5 . . ?
H37B C37 H37C 109.5 . . ?
C35 C38 H38A 109.5 . . ?
C35 C38 H38B 109.5 . . ?
H38A C38 H38B 109.5 . . ?
C35 C38 H38C 109.5 . . ?
H38A C38 H38C 109.5 . . ?
H38B C38 H38C 109.5 . . ?
C30 C33 H33A 109.5 . . ?
C30 C33 H33B 109.5 . . ?
H33A C33 H33B 109.5 . . ?
C30 C33 H33C 109.5 . . ?
H33A C33 H33C 109.5 . . ?
H33B C33 H33C 109.5 . . ?
C35 C36 H36A 109.5 . . ?
C35 C36 H36B 109.5 . . ?
H36A C36 H36B 109.5 . . ?
C35 C36 H36C 109.5 . . ?
H36A C36 H36C 109.5 . . ?
H36B C36 H36C 109.5 . . ?
C30 C32 H32A 109.5 . . ?
C30 C32 H32B 109.5 . . ?
H32A C32 H32B 109.5 . . ?
C30 C32 H32C 109.5 . . ?
H32A C32 H32C 109.5 . . ?
H32B C32 H32C 109.5 . . ?
C45 C48 H48A 109.5 . . ?
C45 C48 H48B 109.5 . . ?
H48A C48 H48B 109.5 . . ?
C45 C48 H48C 109.5 . . ?
H48A C48 H48C 109.5 . . ?
H48B C48 H48C 109.5 . . ?
C40 C41 H41A 109.5 . . ?
C40 C41 H41B 109.5 . . ?
H41A C41 H41B 109.5 . . ?
C40 C41 H41C 109.5 . . ?
H41A C41 H41C 109.5 . . ?
H41B C41 H41C 109.5 . . ?
C50 C51 H51A 109.5 . . ?
C50 C51 H51B 109.5 . . ?
H51A C51 H51B 109.5 . . ?
C50 C51 H51C 109.5 . . ?
H51A C51 H51C 109.5 . . ?
H51B C51 H51C 109.5 . . ?
C45 C47 H47A 109.5 . . ?
C45 C47 H47B 109.5 . . ?
H47A C47 H47B 109.5 . . ?
C45 C47 H47C 109.5 . . ?
H47A C47 H47C 109.5 . . ?
H47B C47 H47C 109.5 . . ?
C59 C60 H60A 109.5 . . ?
C59 C60 H60B 109.5 . . ?
H60A C60 H60B 109.5 . . ?
C59 C60 H60C 109.5 . . ?
H60A C60 H60C 109.5 . . ?
H60B C60 H60C 109.5 . . ?
C56 C57 H57A 109.5 . . ?
C56 C57 H57B 109.5 . . ?
H57A C57 H57B 109.5 . . ?
C56 C57 H57C 109.5 . . ?
H57A C57 H57C 109.5 . . ?
H57B C57 H57C 109.5 . . ?
C53 C52 O10 110.4(6) . . ?
C53 C52 H52A 109.6 . . ?
O10 C52 H52A 109.6 . . ?
C53 C52 H52B 109.6 . . ?
O10 C52 H52B 109.6 . . ?
H52A C52 H52B 108.1 . . ?
O13 C61 H61A 109.5 . . ?
O13 C61 H61B 109.5 . . ?
H61A C61 H61B 109.5 . . ?
O13 C61 H61C 109.5 . . ?
H61A C61 H61C 109.5 . . ?
H61B C61 H61C 109.5 . . ?
C53 C54 H54A 109.5 . . ?
C53 C54 H54B 109.5 . . ?
H54A C54 H54B 109.5 . . ?
C53 C54 H54C 109.5 . . ?
H54A C54 H54C 109.5 . . ?
H54B C54 H54C 109.5 . . ?
C54 C53 C52 114.2(7) . . ?
C54 C53 H53A 108.7 . . ?
C52 C53 H53A 108.7 . . ?
C54 C53 H53B 108.7 . . ?
C52 C53 H53B 108.7 . . ?
H53A C53 H53B 107.6 . . ?
C53A C54A H54D 109.5 . . ?
C53A C54A H54E 109.5 . . ?
H54D C54A H54E 109.5 . . ?
C53A C54A H54F 109.5 . . ?
H54D C54A H54F 109.5 . . ?
H54E C54A H54F 109.5 . . ?
O10 C52A C53A 112.5(10) . . ?
O10 C52A H52C 109.1 . . ?
C53A C52A H52C 109.1 . . ?
O10 C52A H52D 109.1 . . ?
C53A C52A H52D 109.1 . . ?
H52C C52A H52D 107.8 . . ?
C52A C53A C54A 110.2(10) . . ?
C52A C53A H53C 109.6 . . ?
C54A C53A H53C 109.6 . . ?
C52A C53A H53D 109.6 . . ?
C54A C53A H53D 109.6 . . ?
H53C C53A H53D 108.1 . . ?

loop_
_geom_bond_atom_site_label_1
_geom_bond_atom_site_label_2
_geom_bond_distance
_geom_bond_site_symmetry_2
_geom_bond_publ_flag
Br1 C6 1.915(3) . ?
Br2 C12 1.912(3) . ?
Br4 C24 1.910(3) . ?
Br3 C18 1.916(4) . ?
O12 C25 1.390(4) . ?
O12 C58 1.440(4) . ?
O9 C28 1.382(4) . ?
O9 C49 1.441(4) . ?
O11 C26 1.386(4) . ?
O11 C55 1.442(4) . ?
O2 C29 1.346(4) . ?
O2 C30 1.475(4) . ?
O6 C44 1.354(4) . ?
O6 C45 1.481(4) . ?
O8 C39 1.349(4) . ?
O8 C40 1.476(4) . ?
O1 C29 1.207(4) . ?
O3 C34 1.206(4) . ?
O10 C52A 1.231(13) . ?
O10 C27 1.386(4) . ?
O10 C52 1.560(8) . ?
O4 C34 1.356(4) . ?
O4 C35 1.481(4) . ?
O7 C39 1.209(4) . ?
O5 C44 1.202(4) . ?
N1 C29 1.368(4) . ?
N1 C5 1.409(4) . ?
N1 H5 0.88(4) . ?
N2 C34 1.371(5) . ?
N2 C11 1.418(4) . ?
N2 H11 0.82(5) . ?
N4 C44 1.371(4) . ?
N4 C23 1.411(4) . ?
N4 H2 0.85(4) . ?
C24 C1 1.398(5) . ?
C24 C23 1.404(4) . ?
C25 C21 1.390(4) . ?
C25 C1 1.400(4) . ?
N3 C39 1.355(5) . ?
N3 C17 1.409(5) . ?
N3 H14 0.77(5) . ?
C1 C2 1.530(4) . ?
C7 C6 1.390(5) . ?
C7 C28 1.405(5) . ?
C7 C8 1.510(5) . ?
C23 C22 1.389(5) . ?
C10 C11 1.383(5) . ?
C10 C9 1.396(4) . ?
C10 H10 0.9500 . ?
C19 C18 1.384(5) . ?
C19 C26 1.401(5) . ?
C19 C20 1.521(5) . ?
C26 C15 1.396(5) . ?
C6 C5 1.403(5) . ?
C8 C9 1.518(4) . ?
C8 H8A 0.9900 . ?
C8 H8B 0.9900 . ?
C3 C4 1.394(5) . ?
C3 C28 1.399(5) . ?
C3 C2 1.519(5) . ?
C21 C22 1.397(5) . ?
C21 C20 1.526(4) . ?
C4 C5 1.390(5) . ?
C4 H4 0.9500 . ?
C15 C16 1.399(5) . ?
C15 C14 1.518(5) . ?
C27 C9 1.386(4) . ?
C27 C13 1.410(5) . ?
C2 H2A 0.9900 . ?
C2 H2B 0.9900 . ?
C13 C12 1.397(5) . ?
C13 C14 1.518(4) . ?
C14 H14A 0.9900 . ?
C14 H14B 0.9900 . ?
C20 H20A 0.9900 . ?
C20 H20B 0.9900 . ?
C12 C11 1.401(5) . ?
C45 C46 1.509(5) . ?
C45 C47 1.521(5) . ?
C45 C48 1.524(5) . ?
C16 C17 1.392(5) . ?
C16 H16 0.9500 . ?
C22 H22 0.9500 . ?
C40 C41 1.510(5) . ?
C40 C42 1.512(5) . ?
C40 C43 1.515(5) . ?
C17 C18 1.404(5) . ?
C49 C50 1.514(5) . ?
C49 H49A 0.9900 . ?
C49 H49B 0.9900 . ?
C35 C37 1.514(5) . ?
C35 C36 1.520(6) . ?
C35 C38 1.527(5) . ?
C43 H43A 0.9800 . ?
C43 H43B 0.9800 . ?
C43 H43C 0.9800 . ?
C50 C51 1.524(5) . ?
C50 H50A 0.9900 . ?
C50 H50B 0.9900 . ?
C30 C32 1.514(5) . ?
C30 C33 1.515(5) . ?
C30 C31 1.517(5) . ?
C42 H42A 0.9800 . ?
C42 H42B 0.9800 . ?
C42 H42C 0.9800 . ?
C58 C59 1.504(5) . ?
C58 H58A 0.9900 . ?
C58 H58B 0.9900 . ?
C55 C56 1.505(6) . ?
C55 H55A 0.9900 . ?
C55 H55B 0.9900 . ?
C46 H46A 0.9800 . ?
C46 H46B 0.9800 . ?
C46 H46C 0.9800 . ?
C59 C60 1.498(6) . ?
C59 H59A 0.9900 . ?
C59 H59B 0.9900 . ?
C56 C57 1.535(6) . ?
C56 H56A 0.9900 . ?
C56 H56B 0.9900 . ?
C31 H31A 0.9800 . ?
C31 H31B 0.9800 . ?
C31 H31C 0.9800 . ?
C37 H37A 0.9800 . ?
C37 H37B 0.9800 . ?
C37 H37C 0.9800 . ?
C38 H38A 0.9800 . ?
C38 H38B 0.9800 . ?
C38 H38C 0.9800 . ?
C33 H33A 0.9800 . ?
C33 H33B 0.9800 . ?
C33 H33C 0.9800 . ?
C36 H36A 0.9800 . ?
C36 H36B 0.9800 . ?
C36 H36C 0.9800 . ?
C32 H32A 0.9800 . ?
C32 H32B 0.9800 . ?
C32 H32C 0.9800 . ?
C48 H48A 0.9800 . ?
C48 H48B 0.9800 . ?
C48 H48C 0.9800 . ?
C41 H41A 0.9800 . ?
C41 H41B 0.9800 . ?
C41 H41C 0.9800 . ?
C51 H51A 0.9800 . ?
C51 H51B 0.9800 . ?
C51 H51C 0.9800 . ?
C47 H47A 0.9800 . ?
C47 H47B 0.9800 . ?
C47 H47C 0.9800 . ?
C60 H60A 0.9800 . ?
C60 H60B 0.9800 . ?
C60 H60C 0.9800 . ?
C57 H57A 0.9800 . ?
C57 H57B 0.9800 . ?
C57 H57C 0.9800 . ?
C52 C53 1.497(10) . ?
C52 H52A 0.9900 . ?
C52 H52B 0.9900 . ?
C61 O13 1.440(15) . ?
C61 H61A 0.9800 . ?
C61 H61B 0.9800 . ?
C61 H61C 0.9800 . ?
C54 C53 1.493(11) . ?
C54 H54A 0.9800 . ?
C54 H54B 0.9800 . ?
C54 H54C 0.9800 . ?
C53 H53A 0.9900 . ?
C53 H53B 0.9900 . ?
C54A C53A 1.544(14) . ?
C54A H54D 0.9800 . ?
C54A H54E 0.9800 . ?
C54A H54F 0.9800 . ?
C52A C53A 1.508(17) . ?
C52A H52C 0.9900 . ?
C52A H52D 0.9900 . ?
C53A H53C 0.9900 . ?
C53A H53D 0.9900 . ?

loop_
_geom_hbond_atom_site_label_D
_geom_hbond_atom_site_label_H
_geom_hbond_atom_site_label_A
_geom_hbond_distance_DH
_geom_hbond_distance_HA
_geom_hbond_distance_DA
_geom_hbond_angle_DHA
_geom_hbond_site_symmetry_A
_geom_hbond_publ_flag
C10 H10 O3 0.95 2.33 2.905(4) 118.7 . yes
C4 H4 O1 0.95 2.36 2.964(4) 120.7 . yes
C16 H16 O7 0.95 2.31 2.933(4) 122.3 . yes
C22 H22 O5 0.95 2.25 2.871(4) 122.0 . yes
C42 H42C O7 0.98 2.48 3.072(5) 118.9 . yes
C31 H31A O1 0.98 2.43 3.032(5) 119.5 . yes
C37 H37C O3 0.98 2.46 3.033(5) 117.2 . yes
C33 H33C O1 0.98 2.48 3.065(4) 117.9 . yes
C36 H36A O3 0.98 2.39 2.983(5) 118.0 . yes
C48 H48C O5 0.98 2.35 2.928(5) 117.3 . yes
C41 H41A O7 0.98 2.47 3.040(5) 116.9 . yes
C47 H47A O5 0.98 2.48 3.059(5) 117.6 . yes
N4 H2 Br4 0.85(4) 2.50(4) 3.031(3) 122(3) . yes
N1 H5 Br1 0.88(4) 2.48(4) 3.019(3) 120(3) . yes
N2 H11 Br2 0.82(5) 2.61(5) 3.032(3) 114(4) . yes
N3 H14 Br3 0.77(5) 2.56(5) 3.010(4) 119(4) . yes

loop_
_geom_torsion_atom_site_label_1
_geom_torsion_atom_site_label_2
_geom_torsion_atom_site_label_3
_geom_torsion_atom_site_label_4
_geom_torsion
_geom_torsion_site_symmetry_1
_geom_torsion_site_symmetry_2
_geom_torsion_site_symmetry_3
_geom_torsion_site_symmetry_4
_geom_torsion_publ_flag
C58 O12 C25 C21 83.5(4) . . . . ?
C58 O12 C25 C1 -99.1(3) . . . . ?
C23 C24 C1 C25 0.2(5) . . . . ?
Br4 C24 C1 C25 -177.9(2) . . . . ?
C23 C24 C1 C2 -178.6(3) . . . . ?
Br4 C24 C1 C2 3.3(4) . . . . ?
C21 C25 C1 C24 -7.4(5) . . . . ?
O12 C25 C1 C24 175.2(3) . . . . ?
C21 C25 C1 C2 171.3(3) . . . . ?
O12 C25 C1 C2 -6.0(4) . . . . ?
C1 C24 C23 C22 6.2(5) . . . . ?
Br4 C24 C23 C22 -175.6(2) . . . . ?
C1 C24 C23 N4 -172.9(3) . . . . ?
Br4 C24 C23 N4 5.3(4) . . . . ?
C44 N4 C23 C22 -12.9(6) . . . . ?
C44 N4 C23 C24 166.2(3) . . . . ?
C55 O11 C26 C15 78.3(4) . . . . ?
C55 O11 C26 C19 -106.9(3) . . . . ?
C18 C19 C26 O11 176.5(3) . . . . ?
C20 C19 C26 O11 -7.2(4) . . . . ?
C18 C19 C26 C15 -8.7(5) . . . . ?
C20 C19 C26 C15 167.5(3) . . . . ?
C28 C7 C6 C5 -1.5(5) . . . . ?
C8 C7 C6 C5 -176.2(3) . . . . ?
C28 C7 C6 Br1 176.6(2) . . . . ?
C8 C7 C6 Br1 1.9(4) . . . . ?
C6 C7 C8 C9 108.7(3) . . . . ?
C28 C7 C8 C9 -65.9(4) . . . . ?
C30 O2 C29 O1 -2.0(5) . . . . ?
C30 O2 C29 N1 178.3(3) . . . . ?
C5 N1 C29 O1 5.9(6) . . . . ?
C5 N1 C29 O2 -174.4(3) . . . . ?
O12 C25 C21 C22 -174.6(3) . . . . ?
C1 C25 C21 C22 8.1(5) . . . . ?
O12 C25 C21 C20 6.0(4) . . . . ?
C1 C25 C21 C20 -171.3(3) . . . . ?
C49 O9 C28 C3 77.1(4) . . . . ?
C49 O9 C28 C7 -107.4(3) . . . . ?
C4 C3 C28 O9 -172.9(3) . . . . ?
C2 C3 C28 O9 11.0(5) . . . . ?
C4 C3 C28 C7 11.9(5) . . . . ?
C2 C3 C28 C7 -164.3(3) . . . . ?
C6 C7 C28 O9 175.5(3) . . . . ?
C8 C7 C28 O9 -9.4(4) . . . . ?
C6 C7 C28 C3 -9.1(5) . . . . ?
C8 C7 C28 C3 166.0(3) . . . . ?
C28 C3 C4 C5 -4.1(5) . . . . ?
C2 C3 C4 C5 172.0(3) . . . . ?
C3 C4 C5 C6 -5.9(5) . . . . ?
C3 C4 C5 N1 176.0(3) . . . . ?
C7 C6 C5 C4 8.9(5) . . . . ?
Br1 C6 C5 C4 -169.3(2) . . . . ?
C7 C6 C5 N1 -172.9(3) . . . . ?
Br1 C6 C5 N1 8.9(4) . . . . ?
C29 N1 C5 C4 -10.5(6) . . . . ?
C29 N1 C5 C6 171.5(3) . . . . ?
O11 C26 C15 C16 -175.0(3) . . . . ?
C19 C26 C15 C16 10.4(5) . . . . ?
O11 C26 C15 C14 9.6(5) . . . . ?
C19 C26 C15 C14 -165.0(3) . . . . ?
C52A O10 C27 C9 88.4(9) . . . . ?
C52 O10 C27 C9 66.9(5) . . . . ?
C52A O10 C27 C13 -98.0(9) . . . . ?
C52 O10 C27 C13 -119.4(4) . . . . ?
O10 C27 C9 C10 177.0(3) . . . . ?
C13 C27 C9 C10 3.5(5) . . . . ?
O10 C27 C9 C8 2.2(5) . . . . ?
C13 C27 C9 C8 -171.2(3) . . . . ?
C11 C10 C9 C27 -0.1(5) . . . . ?
C11 C10 C9 C8 174.7(3) . . . . ?
C7 C8 C9 C27 137.6(3) . . . . ?
C7 C8 C9 C10 -37.1(4) . . . . ?
C4 C3 C2 C1 -124.7(3) . . . . ?
C28 C3 C2 C1 51.4(4) . . . . ?
C24 C1 C2 C3 68.4(4) . . . . ?
C25 C1 C2 C3 -110.3(3) . . . . ?
C9 C27 C13 C12 -5.6(5) . . . . ?
O10 C27 C13 C12 -179.1(3) . . . . ?
C9 C27 C13 C14 169.6(3) . . . . ?
O10 C27 C13 C14 -4.0(5) . . . . ?
C26 C15 C14 C13 49.6(4) . . . . ?
C16 C15 C14 C13 -125.7(3) . . . . ?
C12 C13 C14 C15 62.9(4) . . . . ?
C27 C13 C14 C15 -112.0(3) . . . . ?
C18 C19 C20 C21 110.0(4) . . . . ?
C26 C19 C20 C21 -66.0(4) . . . . ?
C25 C21 C20 C19 133.3(3) . . . . ?
C22 C21 C20 C19 -46.0(4) . . . . ?
C27 C13 C12 C11 4.4(5) . . . . ?
C14 C13 C12 C11 -170.7(3) . . . . ?
C27 C13 C12 Br2 -176.0(2) . . . . ?
C14 C13 C12 Br2 8.9(4) . . . . ?
C9 C10 C11 C12 -1.0(5) . . . . ?
C9 C10 C11 N2 -177.5(3) . . . . ?
C13 C12 C11 C10 -1.3(5) . . . . ?
Br2 C12 C11 C10 179.2(2) . . . . ?
C13 C12 C11 N2 175.3(3) . . . . ?
Br2 C12 C11 N2 -4.2(4) . . . . ?
C34 N2 C11 C10 -19.7(6) . . . . ?
C34 N2 C11 C12 163.9(3) . . . . ?
C40 O8 C39 O7 -17.7(5) . . . . ?
C40 O8 C39 N3 163.1(3) . . . . ?
C17 N3 C39 O7 0.9(7) . . . . ?
C17 N3 C39 O8 -179.8(4) . . . . ?
C44 O6 C45 C46 -173.8(3) . . . . ?
C44 O6 C45 C47 67.8(4) . . . . ?
C44 O6 C45 C48 -56.0(4) . . . . ?
C45 O6 C44 O5 -3.2(6) . . . . ?
C45 O6 C44 N4 178.4(3) . . . . ?
C23 N4 C44 O5 20.7(6) . . . . ?
C23 N4 C44 O6 -160.9(3) . . . . ?
C26 C15 C16 C17 -4.0(5) . . . . ?
C14 C15 C16 C17 171.4(3) . . . . ?
C24 C23 C22 C21 -5.7(5) . . . . ?
N4 C23 C22 C21 173.4(3) . . . . ?
C25 C21 C22 C23 -1.2(5) . . . . ?
C20 C21 C22 C23 178.1(3) . . . . ?
C35 O4 C34 O3 -4.7(6) . . . . ?
C35 O4 C34 N2 174.2(3) . . . . ?
C11 N2 C34 O3 -7.6(6) . . . . ?
C11 N2 C34 O4 173.4(3) . . . . ?
C39 O8 C40 C41 68.8(4) . . . . ?
C39 O8 C40 C42 -56.2(4) . . . . ?
C39 O8 C40 C43 -173.9(3) . . . . ?
C15 C16 C17 C18 -3.5(5) . . . . ?
C15 C16 C17 N3 176.6(4) . . . . ?
C39 N3 C17 C16 6.0(7) . . . . ?
C39 N3 C17 C18 -174.0(4) . . . . ?
C26 C19 C18 C17 0.7(5) . . . . ?
C20 C19 C18 C17 -175.3(3) . . . . ?
C26 C19 C18 Br3 -177.4(2) . . . . ?
C20 C19 C18 Br3 6.5(5) . . . . ?
C16 C17 C18 C19 5.2(5) . . . . ?
N3 C17 C18 C19 -174.9(4) . . . . ?
C16 C17 C18 Br3 -176.6(3) . . . . ?
N3 C17 C18 Br3 3.3(5) . . . . ?
C28 O9 C49 C50 75.9(4) . . . . ?
C34 O4 C35 C37 -63.0(4) . . . . ?
C34 O4 C35 C36 62.5(4) . . . . ?
C34 O4 C35 C38 179.3(3) . . . . ?
O9 C49 C50 C51 -178.5(3) . . . . ?
C29 O2 C30 C32 179.6(3) . . . . ?
C29 O2 C30 C33 -62.4(4) . . . . ?
C29 O2 C30 C31 60.9(4) . . . . ?
C25 O12 C58 C59 -177.6(3) . . . . ?
C26 O11 C55 C56 77.5(4) . . . . ?
O12 C58 C59 C60 -64.6(5) . . . . ?
O11 C55 C56 C57 179.3(3) . . . . ?
C27 O10 C52 C53 150.9(5) . . . . ?
O10 C52 C53 C54 61.4(8) . . . . ?
C27 O10 C52A C53A -166.6(7) . . . . ?
O10 C52A C53A C54A -175.5(9) . . . . ?
